data_4080785
loop_
_publ_author_name
'Bheemaraju, Amarnath'
'Beattie, Jeffrey W.'
'Tabasan, Erwyn G.'
'Martin, Philip D.'
'Lord, Richard L.'
'Groysman, Stanislav'

_publ_section_title
;
 Steric and Electronic Effects in the Formation and Carbon Disulfide
 Reactivity of Dinuclear Nickel Complexes Supported by Bis(iminopyridine)
 Ligands
;
_journal_issue 10
_journal_name_full Organometallics
_journal_page_first 2952
_journal_paper_doi 10.1021/om400187v
_journal_volume 32
_journal_year 2013
_chemical_formula_sum 'C37 H53 N2 Ni O'
_chemical_formula_weight 600.52
_chemical_name_systematic
; 
 ? 
;
_space_group_IT_number 14
_symmetry_cell_setting monoclinic
_symmetry_space_group_name_Hall '-P 2ybc'
_symmetry_space_group_name_H-M 'P 1 21/c 1'
_atom_sites_solution_hydrogens geom
_atom_sites_solution_primary direct
_atom_sites_solution_secondary difmap
_audit_creation_method SHELXL-97
_cell_angle_alpha 90.00
_cell_angle_beta 95.632(4)
_cell_angle_gamma 90.00
_cell_formula_units_Z 4
_cell_length_a 23.353(3)
_cell_length_b 14.3771(15)
_cell_length_c 10.0362(11)
_cell_measurement_temperature 100(2)
_cell_volume 3353.4(7)
_computing_structure_refinement 'SHELXL-97 (Sheldrick, 1997)'
_computing_structure_solution 'SHELXS-97 (Sheldrick, 1990)'
_diffrn_ambient_temperature 100(2)
_diffrn_measured_fraction_theta_full 0.990
_diffrn_measured_fraction_theta_max 0.990
_diffrn_radiation_monochromator graphite
_diffrn_radiation_source 'fine-focus sealed tube'
_diffrn_radiation_type MoK\a
_diffrn_radiation_wavelength 0.71073
_diffrn_reflns_av_R_equivalents 0.0640
_diffrn_reflns_av_sigmaI/netI 0.0675
_diffrn_reflns_limit_h_max 29
_diffrn_reflns_limit_h_min -30
_diffrn_reflns_limit_k_max 18
_diffrn_reflns_limit_k_min -18
_diffrn_reflns_limit_l_max 12
_diffrn_reflns_limit_l_min -12
_diffrn_reflns_number 54152
_diffrn_reflns_theta_full 27.55
_diffrn_reflns_theta_max 27.55
_diffrn_reflns_theta_min 0.88
_exptl_absorpt_coefficient_mu 0.608
_exptl_absorpt_correction_T_max 0.9417
_exptl_absorpt_correction_T_min 0.8385
_exptl_absorpt_correction_type empirical
_exptl_absorpt_process_details SADABS
_exptl_crystal_colour purple
_exptl_crystal_density_diffrn 1.189
_exptl_crystal_density_method 'not measured'
_exptl_crystal_description plates
_exptl_crystal_F_000 1300
_exptl_crystal_size_max 0.30
_exptl_crystal_size_mid 0.25
_exptl_crystal_size_min 0.10
_refine_diff_density_max 0.393
_refine_diff_density_min -0.616
_refine_diff_density_rms 0.078
_refine_ls_extinction_method none
_refine_ls_goodness_of_fit_ref 1.052
_refine_ls_hydrogen_treatment constr
_refine_ls_matrix_type full
_refine_ls_number_parameters 378
_refine_ls_number_reflns 7656
_refine_ls_number_restraints 0
_refine_ls_restrained_S_all 1.052
_refine_ls_R_factor_all 0.0830
_refine_ls_R_factor_gt 0.0448
_refine_ls_shift/su_max 0.001
_refine_ls_shift/su_mean 0.000
_refine_ls_structure_factor_coef Fsqd
_refine_ls_weighting_details 'calc w=1/[\s^2^(Fo^2^)+(0.0620P)^2^+0.0000P] where P=(Fo^2^+2Fc^2^)/3'
_refine_ls_weighting_scheme calc
_refine_ls_wR_factor_gt 0.1018
_refine_ls_wR_factor_ref 0.1198
_reflns_number_gt 5238
_reflns_number_total 7656
_reflns_threshold_expression >2sigma(I)
_cod_data_source_file om400187v_si_003.cif
_cod_data_source_block sg64
_cod_original_cell_volume 3353.4(6)
_cod_original_sg_symbol_H-M P21/c
_cod_database_code 4080785

loop_
_symmetry_equiv_pos_as_xyz
'x, y, z'
'-x, y+1/2, -z+1/2'
'-x, -y, -z'
'x, -y-1/2, z-1/2'

loop_
_atom_site_label
_atom_site_type_symbol
_atom_site_fract_x
_atom_site_fract_y
_atom_site_fract_z
_atom_site_U_iso_or_equiv
_atom_site_adp_type
_atom_site_occupancy
_atom_site_symmetry_multiplicity
_atom_site_calc_flag
_atom_site_refinement_flags
Ni1 Ni 0.295296(12) -0.008782(18) 0.39697(3) 0.01517(10) Uani 1 1 d .
N2 N 0.35048(7) -0.10134(12) 0.46307(18) 0.0160(4) Uani 1 1 d .
C1 C 0.29934(9) -0.19069(14) 0.2981(2) 0.0142(5) Uani 1 1 d .
N1 N 0.26302(7) -0.11469(12) 0.28273(18) 0.0144(4) Uani 1 1 d .
C3 C 0.29208(9) -0.27071(14) 0.2196(2) 0.0172(5) Uani 1 1 d .
H3 H 0.3181 -0.3212 0.2346 0.021 Uiso 1 1 calc R
O1 O 0.55153(7) 0.37340(12) 0.58838(16) 0.0277(4) Uani 1 1 d .
C2 C 0.34531(9) -0.18150(15) 0.4012(2) 0.0173(5) Uani 1 1 d .
H2 H 0.3711 -0.2313 0.4242 0.021 Uiso 1 1 calc R
C6 C 0.21679(9) -0.12391(14) 0.1868(2) 0.0138(5) Uani 1 1 d .
C7 C 0.17255(9) -0.04781(14) 0.1707(2) 0.0149(5) Uani 1 1 d .
C8 C 0.17073(9) 0.01206(14) 0.0593(2) 0.0156(5) Uani 1 1 d .
C9 C 0.12849(9) 0.08067(15) 0.0453(2) 0.0198(5) Uani 1 1 d .
H9 H 0.1281 0.1225 -0.0281 0.024 Uiso 1 1 calc R
C10 C 0.08699(9) 0.09030(16) 0.1343(2) 0.0210(5) Uani 1 1 d .
C11 C 0.08766(10) 0.02687(16) 0.2388(2) 0.0210(5) Uani 1 1 d .
H11 H 0.0587 0.0308 0.2986 0.025 Uiso 1 1 calc R
C12 C 0.12943(9) -0.04248(16) 0.2591(2) 0.0172(5) Uani 1 1 d .
C16 C 0.12636(10) -0.11381(16) 0.3702(2) 0.0212(5) Uani 1 1 d .
H16 H 0.1667 -0.1320 0.4026 0.025 Uiso 1 1 calc R
C17 C 0.09739(10) -0.07808(18) 0.4912(2) 0.0279(6) Uani 1 1 d .
H17A H 0.1149 -0.0189 0.5215 0.042 Uiso 1 1 calc R
H17B H 0.1025 -0.1237 0.5639 0.042 Uiso 1 1 calc R
H17C H 0.0562 -0.0688 0.4654 0.042 Uiso 1 1 calc R
C18 C 0.09514(10) -0.20111(16) 0.3149(3) 0.0260(6) Uani 1 1 d .
H18A H 0.0554 -0.1854 0.2826 0.039 Uiso 1 1 calc R
H18B H 0.0952 -0.2479 0.3859 0.039 Uiso 1 1 calc R
H18C H 0.1148 -0.2260 0.2407 0.039 Uiso 1 1 calc R
C19 C 0.04338(11) 0.16869(18) 0.1178(3) 0.0297(6) Uani 1 1 d .
H19 H 0.0179 0.1634 0.1918 0.036 Uiso 1 1 calc R
C21 C 0.00565(13) 0.1607(3) -0.0142(3) 0.0582(10) Uani 1 1 d .
H21A H 0.0298 0.1628 -0.0886 0.087 Uiso 1 1 calc R
H21B H -0.0218 0.2125 -0.0223 0.087 Uiso 1 1 calc R
H21C H -0.0154 0.1017 -0.0166 0.087 Uiso 1 1 calc R
C13 C 0.21175(10) 0.00187(14) -0.0484(2) 0.0179(5) Uani 1 1 d .
H13 H 0.2450 -0.0374 -0.0116 0.021 Uiso 1 1 calc R
C15 C 0.18154(11) -0.04778(17) -0.1710(2) 0.0282(6) Uani 1 1 d .
H15A H 0.1705 -0.1106 -0.1457 0.042 Uiso 1 1 calc R
H15B H 0.2078 -0.0517 -0.2412 0.042 Uiso 1 1 calc R
H15C H 0.1471 -0.0128 -0.2044 0.042 Uiso 1 1 calc R
C14 C 0.23544(10) 0.09497(15) -0.0935(2) 0.0224(5) Uani 1 1 d .
H14A H 0.2047 0.1296 -0.1452 0.034 Uiso 1 1 calc R
H14B H 0.2668 0.0834 -0.1495 0.034 Uiso 1 1 calc R
H14C H 0.2500 0.1313 -0.0148 0.034 Uiso 1 1 calc R
C5 C 0.20895(9) -0.20185(15) 0.1079(2) 0.0165(5) Uani 1 1 d .
H5 H 0.1766 -0.2051 0.0429 0.020 Uiso 1 1 calc R
C4 C 0.24746(9) -0.27628(15) 0.1210(2) 0.0180(5) Uani 1 1 d .
H4 H 0.2428 -0.3288 0.0636 0.022 Uiso 1 1 calc R
C22 C 0.39699(9) -0.09467(16) 0.5727(2) 0.0195(5) Uani 1 1 d .
H22A H 0.4082 -0.1582 0.6033 0.023 Uiso 1 1 calc R
H22B H 0.3824 -0.0615 0.6489 0.023 Uiso 1 1 calc R
C23 C 0.44969(9) -0.04457(15) 0.5330(2) 0.0160(5) Uani 1 1 d .
C25 C 0.48309(9) 0.00815(14) 0.6276(2) 0.0173(5) Uani 1 1 d .
H25 H 0.4718 0.0142 0.7155 0.021 Uiso 1 1 calc R
C24 C 0.46735(9) -0.05192(15) 0.4051(2) 0.0186(5) Uani 1 1 d .
H24 H 0.4451 -0.0875 0.3392 0.022 Uiso 1 1 calc R
C27 C 0.23671(10) 0.06704(16) 0.4937(2) 0.0218(5) Uani 1 1 d .
H27 H 0.2082 0.0288 0.5378 0.026 Uiso 1 1 calc R
C26 C 0.29106(10) 0.07082(17) 0.5625(2) 0.0244(6) Uani 1 1 d .
H26 H 0.2950 0.0354 0.6487 0.029 Uiso 1 1 calc R
C33 C 0.32968(11) 0.15716(19) 0.5612(3) 0.0365(7) Uani 1 1 d .
H33A H 0.3051 0.2134 0.5561 0.044 Uiso 1 1 calc R
H33B H 0.3548 0.1599 0.6465 0.044 Uiso 1 1 calc R
C32 C 0.36728(11) 0.15856(17) 0.4451(3) 0.0316(6) Uani 1 1 d .
H32A H 0.3697 0.2232 0.4121 0.038 Uiso 1 1 calc R
H32B H 0.4066 0.1384 0.4783 0.038 Uiso 1 1 calc R
C31 C 0.34519(10) 0.09711(15) 0.3305(2) 0.0213(5) Uani 1 1 d .
H31 H 0.3754 0.0757 0.2735 0.026 Uiso 1 1 calc R
C30 C 0.29088(10) 0.10225(14) 0.2643(2) 0.0188(5) Uani 1 1 d .
H30 H 0.2885 0.0840 0.1678 0.023 Uiso 1 1 calc R
C29 C 0.24743(10) 0.17550(16) 0.2968(3) 0.0262(6) Uani 1 1 d .
H29A H 0.2218 0.1896 0.2148 0.031 Uiso 1 1 calc R
H29B H 0.2682 0.2333 0.3250 0.031 Uiso 1 1 calc R
C28 C 0.21084(10) 0.14536(16) 0.4069(3) 0.0283(6) Uani 1 1 d .
H28A H 0.2049 0.1996 0.4647 0.034 Uiso 1 1 calc R
H28B H 0.1726 0.1255 0.3652 0.034 Uiso 1 1 calc R
C34 C 0.48064(11) 0.28687(18) 0.6891(3) 0.0350(7) Uani 1 1 d .
H34A H 0.5108 0.2477 0.7350 0.052 Uiso 1 1 calc R
H34B H 0.4453 0.2504 0.6709 0.052 Uiso 1 1 calc R
H34C H 0.4733 0.3401 0.7460 0.052 Uiso 1 1 calc R
C35 C 0.49983(11) 0.32101(18) 0.5601(3) 0.0318(6) Uani 1 1 d .
H35A H 0.5068 0.2676 0.5015 0.038 Uiso 1 1 calc R
H35B H 0.4696 0.3606 0.5131 0.038 Uiso 1 1 calc R
C20 C 0.07390(13) 0.26333(18) 0.1317(4) 0.0541(9) Uani 1 1 d .
H20A H 0.0982 0.2656 0.2170 0.081 Uiso 1 1 calc R
H20B H 0.0451 0.3131 0.1293 0.081 Uiso 1 1 calc R
H20C H 0.0979 0.2717 0.0577 0.081 Uiso 1 1 calc R
C38 C 0.62625(13) 0.4635(3) 0.5104(4) 0.0706(12) Uani 1 1 d .
H38A H 0.6183 0.5150 0.5699 0.106 Uiso 1 1 calc R
H38B H 0.6415 0.4883 0.4300 0.106 Uiso 1 1 calc R
H38C H 0.6546 0.4216 0.5570 0.106 Uiso 1 1 calc R
C37 C 0.57185(12) 0.4112(2) 0.4712(3) 0.0419(7) Uani 1 1 d .
H37A H 0.5426 0.4534 0.4262 0.050 Uiso 1 1 calc R
H37B H 0.5792 0.3606 0.4082 0.050 Uiso 1 1 calc R

loop_
_atom_site_aniso_label
_atom_site_aniso_U_11
_atom_site_aniso_U_22
_atom_site_aniso_U_33
_atom_site_aniso_U_23
_atom_site_aniso_U_13
_atom_site_aniso_U_12
Ni1 0.01966(17) 0.01358(16) 0.01211(17) -0.00105(12) 0.00073(11) -0.00132(11)
N2 0.0182(10) 0.0189(10) 0.0106(10) 0.0021(8) -0.0004(7) -0.0043(8)
C1 0.0173(12) 0.0134(11) 0.0123(12) 0.0033(9) 0.0034(9) 0.0007(9)
N1 0.0191(10) 0.0139(9) 0.0104(10) 0.0022(8) 0.0018(8) -0.0005(7)
C3 0.0225(12) 0.0135(11) 0.0162(13) 0.0003(10) 0.0050(10) 0.0018(9)
O1 0.0274(9) 0.0378(10) 0.0178(10) 0.0045(8) 0.0016(7) -0.0036(8)
C2 0.0187(12) 0.0164(11) 0.0164(13) 0.0040(10) 0.0006(10) 0.0018(9)
C6 0.0176(12) 0.0153(11) 0.0084(11) 0.0019(9) 0.0011(9) -0.0025(9)
C7 0.0178(12) 0.0134(11) 0.0129(12) -0.0024(10) -0.0022(9) -0.0005(9)
C8 0.0187(12) 0.0153(11) 0.0122(12) -0.0021(9) -0.0007(9) -0.0014(9)
C9 0.0261(13) 0.0188(11) 0.0145(13) 0.0041(10) 0.0015(10) 0.0026(10)
C10 0.0215(13) 0.0253(13) 0.0154(13) -0.0006(11) -0.0017(10) 0.0063(10)
C11 0.0177(12) 0.0294(13) 0.0161(13) -0.0002(11) 0.0024(10) 0.0044(10)
C12 0.0175(12) 0.0222(12) 0.0115(12) -0.0004(10) -0.0014(9) -0.0031(9)
C16 0.0187(12) 0.0283(13) 0.0162(13) 0.0066(11) -0.0002(9) 0.0006(10)
C17 0.0275(14) 0.0398(15) 0.0162(14) 0.0039(12) 0.0021(10) -0.0037(11)
C18 0.0270(14) 0.0272(13) 0.0241(14) 0.0068(11) 0.0047(11) -0.0007(10)
C19 0.0317(15) 0.0376(15) 0.0207(14) 0.0037(12) 0.0074(11) 0.0151(12)
C21 0.054(2) 0.092(3) 0.0267(18) -0.0003(17) -0.0061(15) 0.0518(19)
C13 0.0235(12) 0.0155(11) 0.0154(12) 0.0008(10) 0.0054(9) 0.0031(9)
C15 0.0458(16) 0.0221(13) 0.0177(14) -0.0013(11) 0.0081(11) -0.0037(11)
C14 0.0317(14) 0.0192(12) 0.0175(13) 0.0026(11) 0.0077(10) 0.0019(10)
C5 0.0210(12) 0.0170(11) 0.0108(12) 0.0006(10) -0.0024(9) -0.0017(9)
C4 0.0286(13) 0.0135(11) 0.0121(12) -0.0029(10) 0.0026(10) -0.0022(9)
C22 0.0194(12) 0.0235(12) 0.0144(13) 0.0037(10) -0.0038(9) -0.0035(10)
C23 0.0171(12) 0.0174(11) 0.0126(12) 0.0012(10) -0.0026(9) -0.0005(9)
C25 0.0211(12) 0.0199(12) 0.0108(12) 0.0004(10) 0.0010(9) -0.0004(9)
C24 0.0220(13) 0.0187(12) 0.0139(13) -0.0040(10) -0.0042(9) -0.0025(10)
C27 0.0268(13) 0.0199(12) 0.0201(14) -0.0054(11) 0.0087(10) -0.0030(10)
C26 0.0272(14) 0.0308(14) 0.0156(13) -0.0085(11) 0.0043(10) -0.0006(11)
C33 0.0315(15) 0.0403(16) 0.0375(18) -0.0230(14) 0.0023(12) -0.0086(12)
C32 0.0393(16) 0.0208(13) 0.0324(16) 0.0038(12) -0.0072(12) -0.0091(11)
C31 0.0266(14) 0.0158(11) 0.0215(14) 0.0030(10) 0.0027(10) -0.0046(10)
C30 0.0293(14) 0.0141(11) 0.0134(12) 0.0006(10) 0.0040(10) -0.0008(10)
C29 0.0340(15) 0.0205(12) 0.0238(15) -0.0009(11) 0.0007(11) 0.0059(11)
C28 0.0290(14) 0.0203(12) 0.0364(17) -0.0016(12) 0.0083(12) 0.0052(11)
C34 0.0380(16) 0.0346(15) 0.0333(17) -0.0107(13) 0.0080(13) -0.0135(12)
C35 0.0322(15) 0.0351(15) 0.0264(15) -0.0075(13) -0.0058(11) -0.0045(12)
C20 0.057(2) 0.0283(15) 0.082(3) 0.0116(17) 0.0306(18) 0.0193(14)
C38 0.0378(19) 0.106(3) 0.066(3) 0.062(2) -0.0035(17) -0.0168(19)
C37 0.0407(17) 0.0595(19) 0.0257(16) 0.0195(15) 0.0042(13) 0.0057(14)

loop_
_atom_type_symbol
_atom_type_description
_atom_type_scat_dispersion_real
_atom_type_scat_dispersion_imag
_atom_type_scat_source
C C 0.0033 0.0016 'International Tables Vol C Tables 4.2.6.8 and 6.1.1.4'
H H 0.0000 0.0000 'International Tables Vol C Tables 4.2.6.8 and 6.1.1.4'
N N 0.0061 0.0033 'International Tables Vol C Tables 4.2.6.8 and 6.1.1.4'
Ni Ni 0.3393 1.1124 'International Tables Vol C Tables 4.2.6.8 and 6.1.1.4'
O O 0.0106 0.0060 'International Tables Vol C Tables 4.2.6.8 and 6.1.1.4'

loop_
_geom_angle_atom_site_label_1
_geom_angle_atom_site_label_2
_geom_angle_atom_site_label_3
_geom_angle
_geom_angle_site_symmetry_1
N2 Ni1 N1 82.74(7) .
N2 Ni1 C26 101.10(9) .
N1 Ni1 C26 148.22(8) .
N2 Ni1 C27 130.93(9) .
N1 Ni1 C27 116.10(8) .
C26 Ni1 C27 39.56(9) .
N2 Ni1 C31 103.94(8) .
N1 Ni1 C31 124.47(8) .
C26 Ni1 C31 85.60(10) .
C27 Ni1 C31 100.57(9) .
N2 Ni1 C30 137.96(8) .
N1 Ni1 C30 102.99(8) .
C26 Ni1 C30 95.06(10) .
C27 Ni1 C30 84.38(9) .
C31 Ni1 C30 38.76(9) .
C2 N2 C22 116.04(18) .
C2 N2 Ni1 114.70(15) .
C22 N2 Ni1 129.26(15) .
N1 C1 C3 123.3(2) .
N1 C1 C2 114.75(18) .
C3 C1 C2 121.9(2) .
C6 N1 C1 115.54(17) .
C6 N1 Ni1 134.03(14) .
C1 N1 Ni1 110.11(13) .
C4 C3 C1 119.9(2) .
C4 C3 H3 120.0 .
C1 C3 H3 120.0 .
C37 O1 C35 112.48(19) .
N2 C2 C1 117.05(19) .
N2 C2 H2 121.5 .
C1 C2 H2 121.5 .
C5 C6 N1 122.08(19) .
C5 C6 C7 118.70(19) .
N1 C6 C7 119.19(18) .
C12 C7 C8 119.95(19) .
C12 C7 C6 119.88(19) .
C8 C7 C6 119.85(19) .
C9 C8 C7 118.7(2) .
C9 C8 C13 119.1(2) .
C7 C8 C13 122.25(19) .
C10 C9 C8 122.5(2) .
C10 C9 H9 118.7 .
C8 C9 H9 118.7 .
C9 C10 C11 117.6(2) .
C9 C10 C19 120.5(2) .
C11 C10 C19 121.9(2) .
C10 C11 C12 122.4(2) .
C10 C11 H11 118.8 .
C12 C11 H11 118.8 .
C11 C12 C7 118.7(2) .
C11 C12 C16 120.4(2) .
C7 C12 C16 120.9(2) .
C12 C16 C18 110.04(19) .
C12 C16 C17 114.20(19) .
C18 C16 C17 109.29(19) .
C12 C16 H16 107.7 .
C18 C16 H16 107.7 .
C17 C16 H16 107.7 .
C16 C17 H17A 109.5 .
C16 C17 H17B 109.5 .
H17A C17 H17B 109.5 .
C16 C17 H17C 109.5 .
H17A C17 H17C 109.5 .
H17B C17 H17C 109.5 .
C16 C18 H18A 109.5 .
C16 C18 H18B 109.5 .
H18A C18 H18B 109.5 .
C16 C18 H18C 109.5 .
H18A C18 H18C 109.5 .
H18B C18 H18C 109.5 .
C10 C19 C21 111.4(2) .
C10 C19 C20 110.3(2) .
C21 C19 C20 111.7(3) .
C10 C19 H19 107.7 .
C21 C19 H19 107.7 .
C20 C19 H19 107.7 .
C19 C21 H21A 109.5 .
C19 C21 H21B 109.5 .
H21A C21 H21B 109.5 .
C19 C21 H21C 109.5 .
H21A C21 H21C 109.5 .
H21B C21 H21C 109.5 .
C8 C13 C14 113.38(17) .
C8 C13 C15 110.07(19) .
C14 C13 C15 108.66(19) .
C8 C13 H13 108.2 .
C14 C13 H13 108.2 .
C15 C13 H13 108.2 .
C13 C15 H15A 109.5 .
C13 C15 H15B 109.5 .
H15A C15 H15B 109.5 .
C13 C15 H15C 109.5 .
H15A C15 H15C 109.5 .
H15B C15 H15C 109.5 .
C13 C14 H14A 109.5 .
C13 C14 H14B 109.5 .
H14A C14 H14B 109.5 .
C13 C14 H14C 109.5 .
H14A C14 H14C 109.5 .
H14B C14 H14C 109.5 .
C6 C5 C4 121.5(2) .
C6 C5 H5 119.2 .
C4 C5 H5 119.2 .
C3 C4 C5 117.5(2) .
C3 C4 H4 121.2 .
C5 C4 H4 121.2 .
N2 C22 C23 113.22(18) .
N2 C22 H22A 108.9 .
C23 C22 H22A 108.9 .
N2 C22 H22B 108.9 .
C23 C22 H22B 108.9 .
H22A C22 H22B 107.7 .
C24 C23 C25 118.3(2) .
C24 C23 C22 122.0(2) .
C25 C23 C22 119.7(2) .
C24 C25 C23 120.7(2) 3_656
C24 C25 H25 119.6 3_656
C23 C25 H25 119.6 .
C25 C24 C23 121.0(2) 3_656
C25 C24 H24 119.5 3_656
C23 C24 H24 119.5 .
C26 C27 C28 123.5(2) .
C26 C27 Ni1 68.79(13) .
C28 C27 Ni1 111.59(16) .
C26 C27 H27 114.7 .
C28 C27 H27 114.7 .
Ni1 C27 H27 114.7 .
C27 C26 C33 122.5(2) .
C27 C26 Ni1 71.66(14) .
C33 C26 Ni1 111.93(16) .
C27 C26 H26 114.5 .
C33 C26 H26 114.5 .
Ni1 C26 H26 114.5 .
C32 C33 C26 113.5(2) .
C32 C33 H33A 108.9 .
C26 C33 H33A 108.9 .
C32 C33 H33B 108.9 .
C26 C33 H33B 108.9 .
H33A C33 H33B 107.7 .
C31 C32 C33 113.4(2) .
C31 C32 H32A 108.9 .
C33 C32 H32A 108.9 .
C31 C32 H32B 108.9 .
C33 C32 H32B 108.9 .
H32A C32 H32B 107.7 .
C30 C31 C32 124.7(2) .
C30 C31 Ni1 70.91(13) .
C32 C31 Ni1 110.38(16) .
C30 C31 H31 114.2 .
C32 C31 H31 114.2 .
Ni1 C31 H31 114.2 .
C31 C30 C29 122.5(2) .
C31 C30 Ni1 70.32(13) .
C29 C30 Ni1 112.81(15) .
C31 C30 H30 114.5 .
C29 C30 H30 114.5 .
Ni1 C30 H30 114.5 .
C30 C29 C28 113.08(19) .
C30 C29 H29A 109.0 .
C28 C29 H29A 109.0 .
C30 C29 H29B 109.0 .
C28 C29 H29B 109.0 .
H29A C29 H29B 107.8 .
C27 C28 C29 114.10(19) .
C27 C28 H28A 108.7 .
C29 C28 H28A 108.7 .
C27 C28 H28B 108.7 .
C29 C28 H28B 108.7 .
H28A C28 H28B 107.6 .
C35 C34 H34A 109.5 .
C35 C34 H34B 109.5 .
H34A C34 H34B 109.5 .
C35 C34 H34C 109.5 .
H34A C34 H34C 109.5 .
H34B C34 H34C 109.5 .
O1 C35 C34 108.7(2) .
O1 C35 H35A 109.9 .
C34 C35 H35A 109.9 .
O1 C35 H35B 109.9 .
C34 C35 H35B 109.9 .
H35A C35 H35B 108.3 .
C19 C20 H20A 109.5 .
C19 C20 H20B 109.5 .
H20A C20 H20B 109.5 .
C19 C20 H20C 109.5 .
H20A C20 H20C 109.5 .
H20B C20 H20C 109.5 .
C37 C38 H38A 109.5 .
C37 C38 H38B 109.5 .
H38A C38 H38B 109.5 .
C37 C38 H38C 109.5 .
H38A C38 H38C 109.5 .
H38B C38 H38C 109.5 .
O1 C37 C38 108.6(2) .
O1 C37 H37A 110.0 .
C38 C37 H37A 110.0 .
O1 C37 H37B 110.0 .
C38 C37 H37B 110.0 .
H37A C37 H37B 108.3 .

loop_
_geom_bond_atom_site_label_1
_geom_bond_atom_site_label_2
_geom_bond_distance
_geom_bond_site_symmetry_2
Ni1 N2 1.9246(18) .
Ni1 N1 2.0078(17) .
Ni1 C26 2.028(2) .
Ni1 C27 2.065(2) .
Ni1 C31 2.067(2) .
Ni1 C30 2.075(2) .
N2 C2 1.309(3) .
N2 C22 1.471(3) .
C1 N1 1.383(3) .
C1 C3 1.395(3) .
C1 C2 1.422(3) .
N1 C6 1.381(3) .
C3 C4 1.367(3) .
C3 H3 0.9500 .
O1 C37 1.418(3) .
O1 C35 1.428(3) .
C2 H2 0.9500 .
C6 C5 1.374(3) .
C6 C7 1.503(3) .
C7 C12 1.408(3) .
C7 C8 1.408(3) .
C8 C9 1.392(3) .
C8 C13 1.520(3) .
C9 C10 1.388(3) .
C9 H9 0.9500 .
C10 C11 1.389(3) .
C10 C19 1.517(3) .
C11 C12 1.396(3) .
C11 H11 0.9500 .
C12 C16 1.521(3) .
C16 C18 1.528(3) .
C16 C17 1.536(3) .
C16 H16 1.0000 .
C17 H17A 0.9800 .
C17 H17B 0.9800 .
C17 H17C 0.9800 .
C18 H18A 0.9800 .
C18 H18B 0.9800 .
C18 H18C 0.9800 .
C19 C21 1.521(4) .
C19 C20 1.536(4) .
C19 H19 1.0000 .
C21 H21A 0.9800 .
C21 H21B 0.9800 .
C21 H21C 0.9800 .
C13 C14 1.534(3) .
C13 C15 1.533(3) .
C13 H13 1.0000 .
C15 H15A 0.9800 .
C15 H15B 0.9800 .
C15 H15C 0.9800 .
C14 H14A 0.9800 .
C14 H14B 0.9800 .
C14 H14C 0.9800 .
C5 C4 1.396(3) .
C5 H5 0.9500 .
C4 H4 0.9500 .
C22 C23 1.513(3) .
C22 H22A 0.9900 .
C22 H22B 0.9900 .
C23 C24 1.390(3) .
C23 C25 1.392(3) .
C25 C24 1.385(3) 3_656
C25 H25 0.9500 .
C24 C25 1.385(3) 3_656
C24 H24 0.9500 .
C27 C26 1.385(3) .
C27 C28 1.513(3) .
C27 H27 1.0000 .
C26 C33 1.535(3) .
C26 H26 1.0000 .
C33 C32 1.527(4) .
C33 H33A 0.9900 .
C33 H33B 0.9900 .
C32 C31 1.501(3) .
C32 H32A 0.9900 .
C32 H32B 0.9900 .
C31 C30 1.375(3) .
C31 H31 1.0000 .
C30 C29 1.520(3) .
C30 H30 1.0000 .
C29 C28 1.525(3) .
C29 H29A 0.9900 .
C29 H29B 0.9900 .
C28 H28A 0.9900 .
C28 H28B 0.9900 .
C34 C35 1.494(4) .
C34 H34A 0.9800 .
C34 H34B 0.9800 .
C34 H34C 0.9800 .
C35 H35A 0.9900 .
C35 H35B 0.9900 .
C20 H20A 0.9800 .
C20 H20B 0.9800 .
C20 H20C 0.9800 .
C38 C37 1.496(4) .
C38 H38A 0.9800 .
C38 H38B 0.9800 .
C38 H38C 0.9800 .
C37 H37A 0.9900 .
C37 H37B 0.9900 .

loop_
_geom_torsion_atom_site_label_1
_geom_torsion_atom_site_label_2
_geom_torsion_atom_site_label_3
_geom_torsion_atom_site_label_4
_geom_torsion
_geom_torsion_site_symmetry_4
N1 Ni1 N2 C2 5.09(15) .
C26 Ni1 N2 C2 153.12(16) .
C27 Ni1 N2 C2 123.55(16) .
C31 Ni1 N2 C2 -118.70(16) .
C30 Ni1 N2 C2 -96.27(18) .
N1 Ni1 N2 C22 -174.59(18) .
C26 Ni1 N2 C22 -26.56(19) .
C27 Ni1 N2 C22 -56.1(2) .
C31 Ni1 N2 C22 61.62(19) .
C30 Ni1 N2 C22 84.0(2) .
C3 C1 N1 C6 2.5(3) .
C2 C1 N1 C6 -177.41(18) .
C3 C1 N1 Ni1 -171.90(16) .
C2 C1 N1 Ni1 8.1(2) .
N2 Ni1 N1 C6 179.8(2) .
C26 Ni1 N1 C6 80.4(3) .
C27 Ni1 N1 C6 47.5(2) .
C31 Ni1 N1 C6 -78.2(2) .
C30 Ni1 N1 C6 -42.6(2) .
N2 Ni1 N1 C1 -7.18(14) .
C26 Ni1 N1 C1 -106.56(19) .
C27 Ni1 N1 C1 -139.48(14) .
C31 Ni1 N1 C1 94.78(15) .
C30 Ni1 N1 C1 130.46(14) .
N1 C1 C3 C4 0.4(3) .
C2 C1 C3 C4 -179.6(2) .
C22 N2 C2 C1 177.80(18) .
Ni1 N2 C2 C1 -1.9(2) .
N1 C1 C2 N2 -4.5(3) .
C3 C1 C2 N2 175.58(19) .
C1 N1 C6 C5 -2.8(3) .
Ni1 N1 C6 C5 169.90(15) .
C1 N1 C6 C7 175.27(18) .
Ni1 N1 C6 C7 -12.0(3) .
C5 C6 C7 C12 98.0(2) .
N1 C6 C7 C12 -80.2(3) .
C5 C6 C7 C8 -75.5(3) .
N1 C6 C7 C8 106.3(2) .
C12 C7 C8 C9 5.1(3) .
C6 C7 C8 C9 178.59(19) .
C12 C7 C8 C13 -172.5(2) .
C6 C7 C8 C13 1.0(3) .
C7 C8 C9 C10 -2.2(3) .
C13 C8 C9 C10 175.5(2) .
C8 C9 C10 C11 -1.6(3) .
C8 C9 C10 C19 177.5(2) .
C9 C10 C11 C12 2.5(3) .
C19 C10 C11 C12 -176.5(2) .
C10 C11 C12 C7 0.3(3) .
C10 C11 C12 C16 -176.5(2) .
C8 C7 C12 C11 -4.2(3) .
C6 C7 C12 C11 -177.70(19) .
C8 C7 C12 C16 172.6(2) .
C6 C7 C12 C16 -0.9(3) .
C11 C12 C16 C18 94.1(3) .
C7 C12 C16 C18 -82.6(2) .
C11 C12 C16 C17 -29.2(3) .
C7 C12 C16 C17 154.1(2) .
C9 C10 C19 C21 62.4(3) .
C11 C10 C19 C21 -118.6(3) .
C9 C10 C19 C20 -62.2(3) .
C11 C10 C19 C20 116.8(3) .
C9 C8 C13 C14 44.9(3) .
C7 C8 C13 C14 -137.6(2) .
C9 C8 C13 C15 -77.1(2) .
C7 C8 C13 C15 100.5(2) .
N1 C6 C5 C4 0.2(3) .
C7 C6 C5 C4 -177.88(19) .
C1 C3 C4 C5 -3.1(3) .
C6 C5 C4 C3 2.8(3) .
C2 N2 C22 C23 101.3(2) .
Ni1 N2 C22 C23 -79.1(2) .
N2 C22 C23 C24 -34.8(3) .
N2 C22 C23 C25 147.5(2) .
C24 C23 C25 C24 -0.1(4) 3_656
C22 C23 C25 C24 177.7(2) 3_656
C25 C23 C24 C25 0.1(4) 3_656
C22 C23 C24 C25 -177.6(2) 3_656
N2 Ni1 C27 C26 49.49(18) .
N1 Ni1 C27 C26 153.29(14) .
C31 Ni1 C27 C26 -69.61(16) .
C30 Ni1 C27 C26 -104.98(15) .
N2 Ni1 C27 C28 168.42(14) .
N1 Ni1 C27 C28 -87.78(17) .
C26 Ni1 C27 C28 118.9(2) .
C31 Ni1 C27 C28 49.32(17) .
C30 Ni1 C27 C28 13.95(16) .
C28 C27 C26 C33 2.3(4) .
Ni1 C27 C26 C33 104.8(2) .
C28 C27 C26 Ni1 -102.5(2) .
N2 Ni1 C26 C27 -144.17(14) .
N1 Ni1 C26 C27 -50.0(2) .
C31 Ni1 C26 C27 112.46(15) .
C30 Ni1 C26 C27 74.82(15) .
N2 Ni1 C26 C33 97.32(18) .
N1 Ni1 C26 C33 -168.53(15) .
C27 Ni1 C26 C33 -118.5(2) .
C31 Ni1 C26 C33 -6.04(18) .
C30 Ni1 C26 C33 -43.68(19) .
C27 C26 C33 C32 -87.9(3) .
Ni1 C26 C33 C32 -6.3(3) .
C26 C33 C32 C31 20.9(3) .
C33 C32 C31 C30 55.3(3) .
C33 C32 C31 Ni1 -25.1(3) .
N2 Ni1 C31 C30 155.91(13) .
N1 Ni1 C31 C30 65.20(16) .
C26 Ni1 C31 C30 -103.72(15) .
C27 Ni1 C31 C30 -66.94(15) .
N2 Ni1 C31 C32 -83.10(17) .
N1 Ni1 C31 C32 -173.82(14) .
C26 Ni1 C31 C32 17.26(17) .
C27 Ni1 C31 C32 54.04(18) .
C30 Ni1 C31 C32 121.0(2) .
C32 C31 C30 C29 3.1(4) .
Ni1 C31 C30 C29 105.1(2) .
C32 C31 C30 Ni1 -102.0(2) .
N2 Ni1 C30 C31 -36.26(19) .
N1 Ni1 C30 C31 -129.82(14) .
C26 Ni1 C30 C31 76.51(15) .
C27 Ni1 C30 C31 114.65(15) .
N2 Ni1 C30 C29 -154.21(15) .
N1 Ni1 C30 C29 112.23(17) .
C26 Ni1 C30 C29 -41.44(17) .
C27 Ni1 C30 C29 -3.30(17) .
C31 Ni1 C30 C29 -117.9(2) .
C31 C30 C29 C28 -88.5(3) .
Ni1 C30 C29 C28 -8.0(3) .
C26 C27 C28 C29 55.9(3) .
Ni1 C27 C28 C29 -22.3(3) .
C30 C29 C28 C27 19.9(3) .
C37 O1 C35 C34 -178.1(2) .
C35 O1 C37 C38 -179.3(2) .
